data_1508330
loop_
_publ_author_name
'Han, Xun'
'Floreancig, Paul E.'

_publ_section_title
;
 Synthesis of bridged inside-outside bicyclic ethers through oxidative
 transannular cyclization reactions.
;
_journal_issue 14
_journal_name_full 'Organic letters'
_journal_page_first 3808
_journal_page_last 3811
_journal_paper_doi 10.1021/ol301720u
_journal_volume 14
_journal_year 2012
_chemical_absolute_configuration unk
_chemical_formula_sum 'C14 H18 O4'
_chemical_formula_weight 250.28
_chemical_name_systematic
; 
 ? 
;
_space_group_IT_number 29
_symmetry_cell_setting orthorhombic
_symmetry_space_group_name_Hall 'P 2c -2ac'
_symmetry_space_group_name_H-M 'P c a 21'
_atom_sites_solution_hydrogens geom
_atom_sites_solution_primary direct
_atom_sites_solution_secondary difmap
_audit_creation_method SHELXL-97
_cell_angle_alpha 90.00
_cell_angle_beta 90.00
_cell_angle_gamma 90.00
_cell_formula_units_Z 8
_cell_length_a 15.563(7)
_cell_length_b 5.224(3)
_cell_length_c 32.605(15)
_cell_measurement_reflns_used 2955
_cell_measurement_temperature 203(2)
_cell_measurement_theta_max 32.40
_cell_measurement_theta_min 2.50
_cell_volume 2651(2)
_computing_cell_refinement 'Bruker SMART'
_computing_data_collection 'Bruker SMART'
_computing_data_reduction 'Bruker SAINT'
_computing_molecular_graphics 'Bruker SHELXTL'
_computing_publication_material 'Bruker SHELXTL'
_computing_structure_refinement 'SHELXL-97 (Sheldrick, 1997)'
_computing_structure_solution 'SHELXS-97 (Sheldrick, 1990)'
_diffrn_ambient_temperature 203(2)
_diffrn_measured_fraction_theta_full 1.000
_diffrn_measured_fraction_theta_max 1.000
_diffrn_measurement_device_type 'CCD area detector'
_diffrn_measurement_method 'phi and omega scans'
_diffrn_radiation_monochromator graphite
_diffrn_radiation_source 'fine-focus sealed tube'
_diffrn_radiation_type MoK\a
_diffrn_radiation_wavelength 0.71073
_diffrn_reflns_av_R_equivalents 0.0781
_diffrn_reflns_av_sigmaI/netI 0.0521
_diffrn_reflns_limit_h_max 18
_diffrn_reflns_limit_h_min -18
_diffrn_reflns_limit_k_max 6
_diffrn_reflns_limit_k_min -6
_diffrn_reflns_limit_l_max 38
_diffrn_reflns_limit_l_min -38
_diffrn_reflns_number 19056
_diffrn_reflns_theta_full 25.00
_diffrn_reflns_theta_max 25.00
_diffrn_reflns_theta_min 2.50
_exptl_absorpt_coefficient_mu 0.091
_exptl_absorpt_correction_T_max 0.9955
_exptl_absorpt_correction_T_min 0.9679
_exptl_absorpt_correction_type multi-scan
_exptl_absorpt_process_details 'Bruker Sadabs'
_exptl_crystal_colour colorless
_exptl_crystal_density_diffrn 1.254
_exptl_crystal_density_method 'not measured'
_exptl_crystal_description plate
_exptl_crystal_F_000 1072
_exptl_crystal_size_max 0.36
_exptl_crystal_size_mid 0.20
_exptl_crystal_size_min 0.05
_refine_diff_density_max 0.147
_refine_diff_density_min -0.155
_refine_diff_density_rms 0.034
_refine_ls_extinction_method none
_refine_ls_goodness_of_fit_ref 0.877
_refine_ls_hydrogen_treatment constr
_refine_ls_matrix_type full
_refine_ls_number_parameters 325
_refine_ls_number_reflns 2379
_refine_ls_number_restraints 1
_refine_ls_restrained_S_all 0.876
_refine_ls_R_factor_all 0.0589
_refine_ls_R_factor_gt 0.0426
_refine_ls_shift/su_max 0.001
_refine_ls_shift/su_mean 0.000
_refine_ls_structure_factor_coef Fsqd
_refine_ls_weighting_details 'calc w=1/[\s^2^(Fo^2^)+(0.1000P)^2^+0.0000P] where P=(Fo^2^+2Fc^2^)/3'
_refine_ls_weighting_scheme calc
_refine_ls_wR_factor_gt 0.1184
_refine_ls_wR_factor_ref 0.1303
_reflns_number_gt 1863
_reflns_number_total 2379
_reflns_threshold_expression >2sigma(I)
_cod_data_source_file ol301720u_si_001.cif
_cod_data_source_block xhflor1
_cod_depositor_comments
;
The following automatic conversions were performed:

'_symmetry_cell_setting' value 'Orthorhombic' changed to
'orthorhombic' according to
/home/saulius/struct/CIF-dictionaries/cif_core.dic dictionary named
'cif_core.dic' version 2.4.2 from 2011-04-26.

Automatic conversion script
Id: cif_fix_values 1891 2012-01-12 08:04:46Z andrius 

 Adding full bibliography for 1508330.cif.
;
_cod_database_code 1508330

loop_
_symmetry_equiv_pos_as_xyz
'x, y, z'
'-x, -y, z+1/2'
'x+1/2, -y, z'
'-x+1/2, y, z+1/2'

loop_
_atom_site_label
_atom_site_type_symbol
_atom_site_fract_x
_atom_site_fract_y
_atom_site_fract_z
_atom_site_U_iso_or_equiv
_atom_site_adp_type
_atom_site_occupancy
_atom_site_symmetry_multiplicity
_atom_site_calc_flag
_atom_site_refinement_flags
O1 O 0.12658(17) 0.0353(6) 0.17822(12) 0.0627(9) Uani 1 1 d .
C1 C 0.1118(3) 0.2511(10) 0.20472(16) 0.0689(12) Uani 1 1 d .
H1A H 0.0504 0.2676 0.2107 0.083 Uiso 1 1 calc R
H1B H 0.1314 0.4090 0.1915 0.083 Uiso 1 1 calc R
O2 O 0.28744(17) 0.4255(5) 0.22237(8) 0.0567(7) Uani 1 1 d .
C2 C 0.1616(3) 0.2058(11) 0.24387(14) 0.0746(14) Uani 1 1 d .
H2A H 0.1509 0.3480 0.2628 0.090 Uiso 1 1 calc R
H2B H 0.1406 0.0487 0.2569 0.090 Uiso 1 1 calc R
C3 C 0.2577(2) 0.1819(8) 0.23672(11) 0.0531(9) Uani 1 1 d .
H3A H 0.2679 0.0523 0.2151 0.064 Uiso 1 1 calc R
O3 O 0.0615(2) 0.2394(5) 0.12712(10) 0.0745(9) Uani 1 1 d .
O4 O 0.45027(19) -0.0657(6) 0.27674(10) 0.0710(9) Uani 1 1 d .
C4 C 0.3071(3) 0.1048(9) 0.27511(12) 0.0596(10) Uani 1 1 d .
H4A H 0.2947 0.2252 0.2974 0.071 Uiso 1 1 calc R
H4B H 0.2893 -0.0665 0.2839 0.071 Uiso 1 1 calc R
C5 C 0.4026(3) 0.1057(8) 0.26582(12) 0.0519(9) Uani 1 1 d .
C6 C 0.4349(3) 0.3340(8) 0.24291(13) 0.0571(10) Uani 1 1 d .
H6A H 0.4917 0.2949 0.2315 0.069 Uiso 1 1 calc R
H6B H 0.4415 0.4772 0.2621 0.069 Uiso 1 1 calc R
C7 C 0.3746(2) 0.4155(8) 0.20784(13) 0.0528(10) Uani 1 1 d .
H7A H 0.3914 0.5900 0.1991 0.063 Uiso 1 1 calc R
C8 C 0.3807(2) 0.2455(8) 0.17203(13) 0.0515(9) Uani 1 1 d .
C9 C 0.3791(2) 0.1136(9) 0.14222(14) 0.0587(10) Uani 1 1 d .
C10 C 0.3681(3) -0.0346(12) 0.10446(19) 0.0759(16) Uani 1 1 d .
H10A H 0.3882 -0.2104 0.1088 0.091 Uiso 1 1 calc R
H10B H 0.4027 0.0414 0.0825 0.091 Uiso 1 1 calc R
C11 C 0.2737(3) -0.0375(10) 0.09195(14) 0.0690(13) Uani 1 1 d .
H11A H 0.2495 0.1341 0.0958 0.083 Uiso 1 1 calc R
H11B H 0.2695 -0.0799 0.0627 0.083 Uiso 1 1 calc R
C12 C 0.2212(3) -0.2279(8) 0.11636(15) 0.0700(13) Uani 1 1 d .
H12A H 0.2406 -0.2257 0.1449 0.084 Uiso 1 1 calc R
H12B H 0.2314 -0.4001 0.1055 0.084 Uiso 1 1 calc R
C13 C 0.1234(3) -0.1708(9) 0.11510(16) 0.0693(12) Uani 1 1 d .
H13A H 0.1057 -0.1445 0.0866 0.083 Uiso 1 1 calc R
H13B H 0.0920 -0.3192 0.1258 0.083 Uiso 1 1 calc R
C14 C 0.1005(2) 0.0565(8) 0.13928(15) 0.0548(10) Uani 1 1 d .
O1' O 0.36600(19) -0.4764(6) 0.44330(12) 0.0642(9) Uani 1 1 d .
C1' C 0.3531(3) -0.2670(9) 0.41538(16) 0.0692(12) Uani 1 1 d .
H1'A H 0.3740 -0.1070 0.4275 0.083 Uiso 1 1 calc R
H1'B H 0.2919 -0.2477 0.4090 0.083 Uiso 1 1 calc R
O2' O 0.52875(17) -0.1023(5) 0.39623(8) 0.0586(7) Uani 1 1 d .
C2' C 0.4028(3) -0.3290(12) 0.37716(15) 0.0766(13) Uani 1 1 d .
H2'A H 0.3926 -0.1947 0.3567 0.092 Uiso 1 1 calc R
H2'B H 0.3816 -0.4907 0.3658 0.092 Uiso 1 1 calc R
C3' C 0.4986(2) -0.3518(8) 0.38468(11) 0.0534(9) Uani 1 1 d .
H3'A H 0.5082 -0.4709 0.4079 0.064 Uiso 1 1 calc R
O3' O 0.3040(2) -0.2561(6) 0.49400(11) 0.0788(10) Uani 1 1 d .
O4' O 0.6931(2) -0.5947(6) 0.34220(10) 0.0696(8) Uani 1 1 d .
C4' C 0.5494(3) -0.4461(9) 0.34783(12) 0.0609(11) Uani 1 1 d .
H4'A H 0.5337 -0.6242 0.3421 0.073 Uiso 1 1 calc R
H4'B H 0.5340 -0.3434 0.3238 0.073 Uiso 1 1 calc R
C5' C 0.6440(3) -0.4303(8) 0.35444(12) 0.0519(10) Uani 1 1 d .
C6' C 0.6758(3) -0.1962(8) 0.37622(13) 0.0589(10) Uani 1 1 d .
H6'A H 0.6825 -0.0571 0.3563 0.071 Uiso 1 1 calc R
H6'B H 0.7325 -0.2322 0.3880 0.071 Uiso 1 1 calc R
C7' C 0.6156(2) -0.1086(7) 0.41033(14) 0.0541(10) Uani 1 1 d .
H7'A H 0.6319 0.0690 0.4175 0.065 Uiso 1 1 calc R
C8' C 0.6233(2) -0.2642(8) 0.44811(13) 0.0547(10) Uani 1 1 d .
C9' C 0.6224(2) -0.3906(10) 0.47835(14) 0.0623(11) Uani 1 1 d .
C10' C 0.6116(3) -0.5298(12) 0.51664(19) 0.0803(16) Uani 1 1 d .
H10C H 0.6465 -0.4498 0.5381 0.096 Uiso 1 1 calc R
H10D H 0.6313 -0.7067 0.5132 0.096 Uiso 1 1 calc R
C11' C 0.5154(3) -0.5288(10) 0.52974(14) 0.0671(13) Uani 1 1 d .
H11C H 0.5115 -0.5645 0.5592 0.080 Uiso 1 1 calc R
H11D H 0.4913 -0.3581 0.5249 0.080 Uiso 1 1 calc R
C12' C 0.4622(3) -0.7256(8) 0.50645(15) 0.0725(13) Uani 1 1 d .
H12C H 0.4728 -0.8956 0.5181 0.087 Uiso 1 1 calc R
H12D H 0.4808 -0.7286 0.4777 0.087 Uiso 1 1 calc R
C13' C 0.3668(3) -0.6683(9) 0.50822(16) 0.0722(13) Uani 1 1 d .
H13C H 0.3350 -0.8198 0.4991 0.087 Uiso 1 1 calc R
H13D H 0.3506 -0.6342 0.5367 0.087 Uiso 1 1 calc R
C14' C 0.3408(3) -0.4421(8) 0.48205(14) 0.0562(10) Uani 1 1 d .

loop_
_atom_site_aniso_label
_atom_site_aniso_U_11
_atom_site_aniso_U_22
_atom_site_aniso_U_33
_atom_site_aniso_U_23
_atom_site_aniso_U_13
_atom_site_aniso_U_12
O1 0.056(2) 0.0671(19) 0.065(2) 0.0041(15) -0.0130(14) 0.0072(13)
C1 0.047(2) 0.091(3) 0.069(3) -0.016(2) -0.001(2) 0.014(2)
O2 0.0587(17) 0.0552(16) 0.0561(15) -0.0097(12) -0.0066(13) 0.0140(12)
C2 0.049(2) 0.122(4) 0.053(2) -0.009(3) 0.0073(19) 0.011(2)
C3 0.047(2) 0.065(2) 0.047(2) -0.0047(18) 0.0025(16) 0.0043(17)
O3 0.078(2) 0.0555(17) 0.090(2) 0.0148(16) -0.0328(18) -0.0015(15)
O4 0.0632(19) 0.0697(18) 0.080(2) 0.0177(17) -0.0100(15) 0.0111(15)
C4 0.054(2) 0.075(3) 0.049(2) 0.001(2) -0.0005(18) 0.005(2)
C5 0.057(2) 0.055(2) 0.044(2) -0.0052(17) -0.0115(18) -0.0009(18)
C6 0.056(2) 0.053(2) 0.062(2) -0.0030(19) -0.0160(19) -0.0061(18)
C7 0.057(2) 0.047(2) 0.055(2) 0.0006(18) -0.0130(17) -0.0100(16)
C8 0.045(2) 0.061(2) 0.048(2) 0.0042(19) 0.0053(18) -0.0011(16)
C9 0.043(2) 0.084(3) 0.049(2) 0.000(2) 0.0010(17) 0.0074(18)
C10 0.059(3) 0.115(4) 0.053(3) -0.023(3) -0.001(2) 0.023(2)
C11 0.071(3) 0.085(3) 0.052(3) -0.018(2) -0.008(2) 0.024(2)
C12 0.093(3) 0.044(2) 0.074(3) -0.018(2) -0.023(3) 0.015(2)
C13 0.077(3) 0.057(2) 0.074(3) -0.003(2) -0.032(2) -0.009(2)
C14 0.0404(19) 0.050(2) 0.074(3) 0.013(2) -0.018(2) -0.0167(18)
O1' 0.0577(18) 0.074(2) 0.060(2) -0.0045(15) 0.0153(14) 0.0017(13)
C1' 0.037(2) 0.096(3) 0.075(3) 0.011(3) -0.001(2) 0.014(2)
O2' 0.0564(16) 0.0603(17) 0.0593(17) 0.0148(13) 0.0084(13) 0.0118(12)
C2' 0.046(2) 0.125(4) 0.059(3) 0.013(3) -0.006(2) 0.005(2)
C3' 0.046(2) 0.072(2) 0.0430(19) 0.0117(17) 0.0008(16) 0.0023(17)
O3' 0.080(2) 0.0586(18) 0.098(2) -0.0191(16) 0.0325(19) -0.0019(15)
O4' 0.0647(19) 0.0636(18) 0.081(2) 0.0015(17) 0.0081(16) 0.0104(15)
C4' 0.059(2) 0.078(3) 0.046(2) 0.007(2) -0.0018(18) 0.004(2)
C5' 0.057(2) 0.056(2) 0.043(2) 0.0176(17) 0.0077(18) 0.0057(18)
C6' 0.054(2) 0.056(2) 0.067(3) 0.0112(19) 0.0158(19) -0.0037(18)
C7' 0.048(2) 0.051(2) 0.063(3) 0.004(2) 0.0093(18) -0.0030(15)
C8' 0.041(2) 0.067(3) 0.056(3) 0.001(2) 0.0037(17) -0.0027(16)
C9' 0.043(2) 0.089(3) 0.055(3) 0.007(3) -0.0040(17) 0.0062(18)
C10' 0.072(3) 0.117(4) 0.051(3) 0.023(3) -0.003(2) 0.025(3)
C11' 0.072(3) 0.080(3) 0.050(3) 0.018(2) 0.013(2) 0.020(2)
C12' 0.096(4) 0.049(2) 0.072(3) 0.016(2) 0.027(3) 0.015(2)
C13' 0.082(3) 0.054(2) 0.080(3) 0.006(2) 0.031(3) -0.016(2)
C14' 0.046(2) 0.056(2) 0.067(3) -0.011(2) 0.015(2) -0.016(2)

loop_
_atom_type_symbol
_atom_type_description
_atom_type_scat_dispersion_real
_atom_type_scat_dispersion_imag
_atom_type_scat_source
C C 0.0033 0.0016 'International Tables Vol C Tables 4.2.6.8 and 6.1.1.4'
H H 0.0000 0.0000 'International Tables Vol C Tables 4.2.6.8 and 6.1.1.4'
O O 0.0106 0.0060 'International Tables Vol C Tables 4.2.6.8 and 6.1.1.4'

loop_
_geom_angle_atom_site_label_1
_geom_angle_atom_site_label_2
_geom_angle_atom_site_label_3
_geom_angle
C14 O1 C1 117.2(4)
O1 C1 C2 107.6(4)
O1 C1 H1A 110.2
C2 C1 H1A 110.2
O1 C1 H1B 110.2
C2 C1 H1B 110.2
H1A C1 H1B 108.5
C3 O2 C7 112.4(3)
C3 C2 C1 112.8(4)
C3 C2 H2A 109.0
C1 C2 H2A 109.0
C3 C2 H2B 109.0
C1 C2 H2B 109.0
H2A C2 H2B 107.8
O2 C3 C2 107.2(3)
O2 C3 C4 109.9(3)
C2 C3 C4 113.1(3)
O2 C3 H3A 108.8
C2 C3 H3A 108.8
C4 C3 H3A 108.8
C5 C4 C3 109.3(3)
C5 C4 H4A 109.8
C3 C4 H4A 109.8
C5 C4 H4B 109.8
C3 C4 H4B 109.8
H4A C4 H4B 108.3
O4 C5 C6 121.9(4)
O4 C5 C4 122.5(4)
C6 C5 C4 115.6(3)
C5 C6 C7 112.8(3)
C5 C6 H6A 109.0
C7 C6 H6A 109.0
C5 C6 H6B 109.0
C7 C6 H6B 109.0
H6A C6 H6B 107.8
O2 C7 C8 110.1(3)
O2 C7 C6 109.9(3)
C8 C7 C6 112.6(3)
O2 C7 H7A 108.0
C8 C7 H7A 108.0
C6 C7 H7A 108.0
C9 C8 C7 174.8(4)
C8 C9 C10 173.6(4)
C9 C10 C11 110.0(4)
C9 C10 H10A 109.7
C11 C10 H10A 109.7
C9 C10 H10B 109.7
C11 C10 H10B 109.7
H10A C10 H10B 108.2
C12 C11 C10 112.7(4)
C12 C11 H11A 109.1
C10 C11 H11A 109.1
C12 C11 H11B 109.1
C10 C11 H11B 109.1
H11A C11 H11B 107.8
C11 C12 C13 112.9(4)
C11 C12 H12A 109.0
C13 C12 H12A 109.0
C11 C12 H12B 109.0
C13 C12 H12B 109.0
H12A C12 H12B 107.8
C14 C13 C12 112.3(3)
C14 C13 H13A 109.2
C12 C13 H13A 109.2
C14 C13 H13B 109.2
C12 C13 H13B 109.2
H13A C13 H13B 107.9
O3 C14 O1 122.2(4)
O3 C14 C13 126.1(4)
O1 C14 C13 111.7(4)
C14' O1' C1' 117.1(4)
O1' C1' C2' 106.8(4)
O1' C1' H1'A 110.4
C2' C1' H1'A 110.4
O1' C1' H1'B 110.4
C2' C1' H1'B 110.4
H1'A C1' H1'B 108.6
C7' O2' C3' 111.9(3)
C1' C2' C3' 112.9(4)
C1' C2' H2'A 109.0
C3' C2' H2'A 109.0
C1' C2' H2'B 109.0
C3' C2' H2'B 109.0
H2'A C2' H2'B 107.8
O2' C3' C2' 107.0(3)
O2' C3' C4' 109.3(3)
C2' C3' C4' 114.2(4)
O2' C3' H3'A 108.7
C2' C3' H3'A 108.7
C4' C3' H3'A 108.7
C5' C4' C3' 112.4(4)
C5' C4' H4'A 109.1
C3' C4' H4'A 109.1
C5' C4' H4'B 109.1
C3' C4' H4'B 109.1
H4'A C4' H4'B 107.8
O4' C5' C4' 122.3(4)
O4' C5' C6' 121.6(4)
C4' C5' C6' 116.1(4)
C5' C6' C7' 112.8(3)
C5' C6' H6'A 109.0
C7' C6' H6'A 109.0
C5' C6' H6'B 109.0
C7' C6' H6'B 109.0
H6'A C6' H6'B 107.8
O2' C7' C8' 110.9(3)
O2' C7' C6' 110.7(4)
C8' C7' C6' 113.1(3)
O2' C7' H7'A 107.3
C8' C7' H7'A 107.3
C6' C7' H7'A 107.3
C9' C8' C7' 174.7(4)
C8' C9' C10' 173.0(5)
C9' C10' C11' 110.2(4)
C9' C10' H10C 109.6
C11' C10' H10C 109.6
C9' C10' H10D 109.6
C11' C10' H10D 109.6
H10C C10' H10D 108.1
C12' C11' C10' 112.5(4)
C12' C11' H11C 109.1
C10' C11' H11C 109.1
C12' C11' H11D 109.1
C10' C11' H11D 109.1
H11C C11' H11D 107.8
C11' C12' C13' 112.3(4)
C11' C12' H12C 109.1
C13' C12' H12C 109.1
C11' C12' H12D 109.1
C13' C12' H12D 109.1
H12C C12' H12D 107.9
C14' C13' C12' 113.3(3)
C14' C13' H13C 108.9
C12' C13' H13C 108.9
C14' C13' H13D 108.9
C12' C13' H13D 108.9
H13C C13' H13D 107.7
O3' C14' O1' 124.0(4)
O3' C14' C13' 125.5(4)
O1' C14' C13' 110.5(4)

loop_
_geom_bond_atom_site_label_1
_geom_bond_atom_site_label_2
_geom_bond_distance
O1 C14 1.337(6)
O1 C1 1.439(6)
C1 C2 1.512(7)
C1 H1A 0.9800
C1 H1B 0.9800
O2 C3 1.433(5)
O2 C7 1.438(5)
C2 C3 1.519(6)
C2 H2A 0.9800
C2 H2B 0.9800
C3 C4 1.524(6)
C3 H3A 0.9900
O3 C14 1.200(5)
O4 C5 1.216(5)
C4 C5 1.516(6)
C4 H4A 0.9800
C4 H4B 0.9800
C5 C6 1.495(6)
C6 C7 1.539(5)
C6 H6A 0.9800
C6 H6B 0.9800
C7 C8 1.470(6)
C7 H7A 0.9900
C8 C9 1.192(6)
C9 C10 1.465(8)
C10 C11 1.525(6)
C10 H10A 0.9800
C10 H10B 0.9800
C11 C12 1.514(7)
C11 H11A 0.9800
C11 H11B 0.9800
C12 C13 1.551(6)
C12 H12A 0.9800
C12 H12B 0.9800
C13 C14 1.469(7)
C13 H13A 0.9800
C13 H13B 0.9800
O1' C14' 1.335(6)
O1' C1' 1.437(6)
C1' C2' 1.502(7)
C1' H1'A 0.9800
C1' H1'B 0.9800
O2' C7' 1.428(5)
O2' C3' 1.436(5)
C2' C3' 1.515(6)
C2' H2'A 0.9800
C2' H2'B 0.9800
C3' C4' 1.521(6)
C3' H3'A 0.9900
O3' C14' 1.193(5)
O4' C5' 1.217(5)
C4' C5' 1.490(6)
C4' H4'A 0.9800
C4' H4'B 0.9800
C5' C6' 1.499(6)
C6' C7' 1.525(6)
C6' H6'A 0.9800
C6' H6'B 0.9800
C7' C8' 1.481(6)
C7' H7'A 0.9900
C8' C9' 1.187(6)
C9' C10' 1.455(8)
C10' C11' 1.557(6)
C10' H10C 0.9800
C10' H10D 0.9800
C11' C12' 1.522(7)
C11' H11C 0.9800
C11' H11D 0.9800
C12' C13' 1.516(6)
C12' H12C 0.9800
C12' H12D 0.9800
C13' C14' 1.513(7)
C13' H13C 0.9800
C13' H13D 0.9800
